data_4100264
_journal_name_full 'Journal of the American Chemical Society'
_journal_year 2005
_chemical_formula_sum 'C20 H40 B10 Cl Li O2 Zr'
_chemical_formula_weight 554.23
_space_group_IT_number 19
_symmetry_cell_setting orthorhombic
_symmetry_space_group_name_Hall 'P 2ac 2ab'
_symmetry_space_group_name_H-M 'P 21 21 21'
_cell_angle_alpha 90.00
_cell_angle_beta 90.00
_cell_angle_gamma 90.00
_cell_formula_units_Z 4
_cell_length_a 10.5395(18)
_cell_length_b 14.490(3)
_cell_length_c 19.322(4)
_cell_measurement_temperature 293(2)
_cell_volume 2950.7(9)
_diffrn_ambient_temperature 293(2)
_exptl_crystal_density_diffrn 1.248
_cod_database_code 4100264

loop_
_symmetry_equiv_pos_as_xyz
'x, y, z'
'-x+1/2, -y, z+1/2'
'-x, y+1/2, -z+1/2'
'x+1/2, -y+1/2, -z'

loop_
_atom_site_label
_atom_site_type_symbol
_atom_site_fract_x
_atom_site_fract_y
_atom_site_fract_z
_atom_site_U_iso_or_equiv
_atom_site_adp_type
_atom_site_occupancy
_atom_site_symmetry_multiplicity
_atom_site_calc_flag
_atom_site_refinement_flags
_atom_site_disorder_assembly
_atom_site_disorder_group
Zr1 Zr 0.45634(7) 0.33009(4) -0.13392(3) 0.0396(2) Uani 1 1 d . . .
Cl1 Cl 0.3666(2) 0.34727(16) -0.01659(11) 0.0647(7) Uani 1 1 d . . .
C1 C 0.6348(6) 0.4304(4) -0.1338(5) 0.0381(16) Uani 1 1 d . . .
C2 C 0.6104(7) 0.5031(5) -0.0619(4) 0.0371(18) Uani 1 1 d . . .
C11 C 0.3949(8) 0.4370(6) -0.2315(5) 0.058(2) Uani 1 1 d . . .
H11A H 0.4529 0.4774 -0.2570 0.069 Uiso 1 1 calc R . .
C12 C 0.3603(9) 0.3472(7) -0.2509(5) 0.066(3) Uani 1 1 d . . .
H12A H 0.3886 0.3153 -0.2928 0.079 Uiso 1 1 calc R . .
C13 C 0.2625(8) 0.3181(7) -0.2073(5) 0.065(3) Uani 1 1 d . . .
H13A H 0.2109 0.2624 -0.2136 0.078 Uiso 1 1 calc R . .
C14 C 0.2363(8) 0.3893(6) -0.1616(5) 0.066(3) Uani 1 1 d . . .
H14A H 0.1649 0.3908 -0.1292 0.080 Uiso 1 1 calc R . .
C15 C 0.3195(8) 0.4632(6) -0.1747(5) 0.056(2) Uani 1 1 d . . .
H15A H 0.3153 0.5248 -0.1539 0.067 Uiso 1 1 calc R . .
C21 C 0.5880(12) 0.2049(7) -0.1863(5) 0.079(4) Uani 1 1 d . . .
H21A H 0.6402 0.2103 -0.2281 0.095 Uiso 1 1 calc R . .
C22 C 0.4652(12) 0.1721(7) -0.1834(6) 0.087(4) Uani 1 1 d . . .
H22A H 0.4152 0.1492 -0.2225 0.104 Uiso 1 1 calc R . .
C23 C 0.4350(12) 0.1620(6) -0.1134(7) 0.095(4) Uani 1 1 d . . .
H23A H 0.3591 0.1312 -0.0954 0.114 Uiso 1 1 calc R . .
C24 C 0.5394(14) 0.1846(6) -0.0755(5) 0.079(3) Uani 1 1 d . . .
H24A H 0.5479 0.1759 -0.0254 0.095 Uiso 1 1 calc R . .
C25 C 0.6315(9) 0.2122(5) -0.1175(5) 0.061(3) Uani 1 1 d . . .
H25A H 0.7189 0.2261 -0.1036 0.074 Uiso 1 1 calc R . .
C31 C 0.3208(18) 0.7271(9) -0.0943(8) 0.178(8) Uani 1 1 d D . .
H31A H 0.3471 0.7905 -0.0939 0.267 Uiso 1 1 calc R . .
H31B H 0.2326 0.7234 -0.1064 0.267 Uiso 1 1 calc R . .
H31C H 0.3702 0.6936 -0.1276 0.267 Uiso 1 1 calc R . .
C32 C 0.3410(12) 0.6852(7) -0.0225(7) 0.126(5) Uani 1 1 d D . .
H32A H 0.2882 0.7184 0.0102 0.151 Uiso 1 1 calc R . .
H32B H 0.4286 0.6950 -0.0092 0.151 Uiso 1 1 calc R . .
C33 C 0.1849(9) 0.5670(11) -0.0084(6) 0.142(7) Uani 1 1 d D . .
H33A H 0.1353 0.6062 -0.0388 0.171 Uiso 1 1 calc R . .
H33B H 0.1731 0.5038 -0.0239 0.171 Uiso 1 1 calc R . .
C34 C 0.1314(10) 0.5753(10) 0.0644(6) 0.119(5) Uani 1 1 d D . .
H34A H 0.0457 0.5530 0.0650 0.178 Uiso 1 1 calc R . .
H34B H 0.1327 0.6389 0.0785 0.178 Uiso 1 1 calc R . .
H34C H 0.1821 0.5395 0.0957 0.178 Uiso 1 1 calc R . .
C41 C 0.4916(16) 0.6634(9) 0.1640(9) 0.178(7) Uani 1 1 d D . .
H41A H 0.5441 0.6877 0.2002 0.268 Uiso 1 1 calc R . .
H41B H 0.4083 0.6512 0.1818 0.268 Uiso 1 1 calc R . .
H41C H 0.4860 0.7075 0.1270 0.268 Uiso 1 1 calc R . .
C42 C 0.5471(15) 0.5778(10) 0.1378(9) 0.227(11) Uani 1 1 d D . .
H42A H 0.5869 0.5474 0.1770 0.273 Uiso 1 1 calc R . .
H42B H 0.6149 0.5953 0.1065 0.273 Uiso 1 1 calc R . .
C43 C 0.5319(16) 0.4374(10) 0.1399(8) 0.272(16) Uani 1 1 d D . .
H43A H 0.5830 0.4035 0.1068 0.326 Uiso 1 1 calc R . .
H43B H 0.5900 0.4643 0.1731 0.326 Uiso 1 1 calc R . .
C44 C 0.455(2) 0.3700(10) 0.1770(8) 0.225(11) Uani 1 1 d D . .
H44A H 0.5090 0.3277 0.2011 0.338 Uiso 1 1 calc R . .
H44B H 0.4029 0.3366 0.1447 0.338 Uiso 1 1 calc R . .
H44C H 0.4012 0.4013 0.2097 0.338 Uiso 1 1 calc R . .
B3 B 0.6102(9) 0.5466(6) -0.1434(5) 0.047(2) Uani 1 1 d . . .
H3 H 0.5222 0.5745 -0.1657 0.057 Uiso 1 1 calc R . .
B5 B 0.7917(9) 0.4058(6) -0.1411(6) 0.052(2) Uani 1 1 d . . .
H5 H 0.8271 0.3402 -0.1623 0.062 Uiso 1 1 calc R . .
B9 B 0.8721(9) 0.5102(8) -0.1553(5) 0.062(3) Uani 1 1 d . . .
H9 H 0.9600 0.5142 -0.1859 0.075 Uiso 1 1 calc R . .
B11 B 0.7559(10) 0.5226(7) -0.0244(5) 0.053(3) Uani 1 1 d . . .
H11 H 0.7665 0.5343 0.0315 0.064 Uiso 1 1 calc R . .
B12 B 0.8524(9) 0.5793(7) -0.0849(6) 0.055(3) Uani 1 1 d . . .
H12 H 0.9265 0.6282 -0.0686 0.066 Uiso 1 1 calc R . .
B8 B 0.7597(9) 0.5959(7) -0.1604(6) 0.064(3) Uani 1 1 d . . .
H8 H 0.7728 0.6558 -0.1946 0.077 Uiso 1 1 calc R . .
B10 B 0.8717(9) 0.4612(7) -0.0729(5) 0.049(2) Uani 1 1 d . . .
H10 H 0.9572 0.4313 -0.0491 0.059 Uiso 1 1 calc R . .
B6 B 0.7167(9) 0.4139(6) -0.0591(5) 0.047(2) Uani 1 1 d . . .
H6 H 0.6997 0.3535 -0.0259 0.056 Uiso 1 1 calc R . .
B4 B 0.7186(9) 0.4880(7) -0.1939(5) 0.055(3) Uani 1 1 d . . .
H4 H 0.7033 0.4771 -0.2496 0.066 Uiso 1 1 calc R . .
B7 B 0.6882(9) 0.6047(7) -0.0786(6) 0.056(3) Uani 1 1 d . . .
H7 H 0.6540 0.6714 -0.0590 0.067 Uiso 1 1 calc R . .
O1 O 0.3139(6) 0.5901(5) -0.0166(3) 0.081(2) Uani 1 1 d D . .
O2 O 0.4749(6) 0.5109(5) 0.1038(3) 0.0770(18) Uani 1 1 d D . .
Li1 Li 0.4481(13) 0.5048(9) 0.0055(6) 0.051(3) Uani 1 1 d . . .

loop_
_atom_site_aniso_label
_atom_site_aniso_U_11
_atom_site_aniso_U_22
_atom_site_aniso_U_33
_atom_site_aniso_U_23
_atom_site_aniso_U_13
_atom_site_aniso_U_12
Zr1 0.0437(4) 0.0391(3) 0.0359(4) -0.0042(3) -0.0012(4) -0.0013(4)
Cl1 0.0721(15) 0.0749(16) 0.0472(13) -0.0127(11) 0.0165(10) -0.0276(13)
C1 0.037(4) 0.039(4) 0.038(4) 0.009(4) 0.005(4) 0.003(3)
C2 0.034(4) 0.040(4) 0.038(4) -0.004(3) 0.002(3) 0.006(3)
C11 0.058(6) 0.065(6) 0.051(6) 0.013(4) -0.020(4) 0.007(4)
C12 0.064(6) 0.085(7) 0.048(5) -0.014(5) -0.024(5) 0.004(6)
C13 0.035(5) 0.070(6) 0.091(7) -0.021(6) -0.022(5) -0.001(5)
C14 0.029(5) 0.080(7) 0.090(8) -0.014(5) -0.005(4) -0.005(4)
C15 0.050(6) 0.046(5) 0.072(6) 0.000(4) -0.011(5) 0.008(4)
C21 0.107(10) 0.069(7) 0.061(7) -0.010(5) 0.005(6) 0.053(6)
C22 0.094(8) 0.049(5) 0.117(9) -0.049(7) -0.064(8) 0.023(7)
C23 0.107(10) 0.027(5) 0.150(12) 0.005(6) 0.002(8) -0.015(6)
C24 0.100(9) 0.054(6) 0.083(7) 0.013(5) -0.012(7) 0.013(7)
C25 0.058(6) 0.036(4) 0.090(9) 0.000(5) -0.012(5) 0.012(4)
C31 0.24(2) 0.119(12) 0.180(18) 0.023(12) 0.010(16) 0.053(13)
C32 0.102(10) 0.098(11) 0.179(15) -0.057(10) -0.010(9) 0.043(8)
C33 0.038(8) 0.215(17) 0.174(16) -0.098(13) -0.026(8) 0.027(8)
C34 0.079(9) 0.161(13) 0.116(11) -0.043(10) -0.014(8) 0.008(9)
C41 0.199(19) 0.165(15) 0.172(16) -0.046(13) 0.032(13) 0.008(15)
C42 0.35(3) 0.20(2) 0.123(15) -0.046(14) -0.09(2) 0.03(2)
C43 0.48(5) 0.23(2) 0.099(14) 0.023(13) -0.15(2) -0.12(3)
C44 0.34(3) 0.20(2) 0.139(16) 0.000(14) -0.093(19) -0.11(2)
B3 0.041(5) 0.041(5) 0.061(7) 0.016(5) -0.013(5) 0.003(4)
B5 0.050(6) 0.048(5) 0.058(6) 0.013(5) 0.004(5) 0.007(4)
B9 0.030(6) 0.084(8) 0.073(8) 0.034(6) 0.014(4) 0.004(5)
B11 0.052(6) 0.061(6) 0.047(6) 0.005(5) -0.010(5) -0.005(5)
B12 0.032(6) 0.053(6) 0.080(8) 0.014(5) -0.017(5) -0.015(5)
B8 0.038(6) 0.061(6) 0.094(9) 0.046(6) -0.012(5) -0.005(5)
B10 0.037(6) 0.061(6) 0.049(6) 0.014(5) -0.002(4) 0.002(5)
B6 0.049(6) 0.042(5) 0.050(6) 0.012(4) -0.003(5) -0.005(4)
B4 0.057(6) 0.069(7) 0.038(6) 0.012(5) 0.004(4) 0.002(5)
B7 0.040(6) 0.041(5) 0.086(8) -0.003(5) -0.012(5) -0.001(4)
O1 0.046(4) 0.092(5) 0.104(5) -0.040(4) -0.003(3) 0.013(4)
O2 0.084(5) 0.092(4) 0.055(4) -0.023(4) -0.015(3) 0.003(4)
Li1 0.031(7) 0.074(8) 0.048(7) -0.010(6) -0.007(6) -0.005(7)

loop_
_geom_bond_atom_site_label_1
_geom_bond_atom_site_label_2
_geom_bond_distance
_geom_bond_site_symmetry_2
_geom_bond_publ_flag
Zr1 C1 2.377(7) . ?
Zr1 Cl1 2.469(2) . ?
Zr1 C22 2.482(9) . ?
Zr1 C23 2.479(9) . ?
Zr1 C12 2.488(8) . ?
Zr1 C13 2.493(7) . ?
Zr1 C21 2.498(8) . ?
Zr1 C11 2.524(8) . ?
Zr1 C14 2.530(9) . ?
Zr1 C25 2.535(8) . ?
Zr1 C15 2.535(8) . ?
Zr1 C24 2.547(9) . ?
Cl1 Li1 2.475(13) . ?
C1 B6 1.699(12) . ?
C1 B4 1.682(12) . ?
C1 B3 1.715(10) . ?
C1 B5 1.697(12) . ?
C1 C2 1.763(11) . ?
C2 B3 1.698(12) . ?
C2 B6 1.710(12) . ?
C2 B7 1.716(12) . ?
C2 B11 1.719(12) . ?
C2 Li1 2.149(15) . ?
C11 C15 1.407(12) . ?
C11 C12 1.401(12) . ?
C12 C13 1.397(12) . ?
C13 C14 1.386(12) . ?
C14 C15 1.406(12) . ?
C21 C25 1.409(14) . ?
C21 C22 1.380(15) . ?
C22 C23 1.396(16) . ?
C23 C24 1.361(15) . ?
C24 C25 1.328(14) . ?
C31 C32 1.528(9) . ?
C32 O1 1.412(9) . ?
C33 C34 1.521(9) . ?
C33 O1 1.409(8) . ?
C41 C42 1.462(9) . ?
C42 O2 1.397(10) . ?
C43 C44 1.461(10) . ?
C43 O2 1.407(10) . ?
B3 B7 1.717(14) . ?
B3 B4 1.726(14) . ?
B3 B8 1.760(13) . ?
B5 B9 1.757(14) . ?
B5 B4 1.748(13) . ?
B5 B10 1.758(14) . ?
B5 B6 1.774(14) . ?
B9 B12 1.702(15) . ?
B9 B8 1.720(14) . ?
B9 B10 1.743(13) . ?
B9 B4 1.810(14) . ?
B11 B7 1.738(14) . ?
B11 B12 1.755(14) . ?
B11 B6 1.761(14) . ?
B11 B10 1.778(14) . ?
B12 B10 1.739(13) . ?
B12 B7 1.774(14) . ?
B12 B8 1.772(14) . ?
B8 B4 1.747(16) . ?
B8 B7 1.755(16) . ?
B10 B6 1.792(14) . ?
O1 Li1 1.927(15) . ?
O2 Li1 1.923(13) . ?
